data_7152878
loop_
_publ_author_name
'Rowley, Julian H.'
'Yau, Sze Chak'
'Kariuki, Benson M.'
'Kennedy, Alan R.'
'Tomkinson, Nicholas C. O.'

_publ_section_title
;
 Readily accessible chiral at nitrogen cage structures.
;
_journal_issue 13
_journal_name_full 'Organic &amp; biomolecular chemistry'
_journal_page_first 2198
_journal_page_last 2205
_journal_paper_doi 10.1039/c3ob27458f
_journal_volume 11
_journal_year 2013
_chemical_absolute_configuration syn
_chemical_formula_moiety 'C15 H28 N4 O2'
_chemical_formula_sum 'C15 H28 N4 O2'
_chemical_formula_weight 296.41
_chemical_name_systematic
;
?
;
_space_group_IT_number 20
_symmetry_cell_setting orthorhombic
_symmetry_space_group_name_Hall 'C 2c 2'
_symmetry_space_group_name_H-M 'C 2 2 21'
_atom_sites_solution_hydrogens geom
_atom_sites_solution_primary direct
_atom_sites_solution_secondary difmap
_audit_creation_method SHELXL-97
_cell_angle_alpha 90.00
_cell_angle_beta 90.00
_cell_angle_gamma 90.00
_cell_formula_units_Z 4
_cell_length_a 8.1565(8)
_cell_length_b 12.7760(15)
_cell_length_c 15.5401(17)
_cell_measurement_reflns_used 971
_cell_measurement_temperature 150(2)
_cell_measurement_theta_max 24.75
_cell_measurement_theta_min 3.96
_cell_volume 1619.4(3)
_computing_cell_refinement DENZO/SCALEPACK
_computing_data_collection 'cOLLECT,Nonius BV, 1997-2001'
_computing_data_reduction DENZO/SCALEPACK
_computing_structure_refinement SHELXL-97
_computing_structure_solution SHELXs-97
_diffrn_ambient_temperature 150(2)
_diffrn_measured_fraction_theta_full 0.968
_diffrn_measured_fraction_theta_max 0.968
_diffrn_measurement_device_type 'Nonius KappaCCD'
_diffrn_measurement_method 'CCD scans'
_diffrn_radiation_monochromator graphite
_diffrn_radiation_source 'fine-focus sealed tube'
_diffrn_radiation_type MoK\a
_diffrn_radiation_wavelength 0.71073
_diffrn_reflns_av_R_equivalents 0.0000
_diffrn_reflns_av_sigmaI/netI 0.0942
_diffrn_reflns_limit_h_max 9
_diffrn_reflns_limit_h_min -9
_diffrn_reflns_limit_k_max 14
_diffrn_reflns_limit_k_min -14
_diffrn_reflns_limit_l_max 18
_diffrn_reflns_limit_l_min -18
_diffrn_reflns_number 1325
_diffrn_reflns_theta_full 24.75
_diffrn_reflns_theta_max 24.75
_diffrn_reflns_theta_min 3.96
_exptl_absorpt_coefficient_mu 0.082
_exptl_absorpt_correction_T_max 0.9959
_exptl_absorpt_correction_T_min 0.9757
_exptl_absorpt_correction_type empirical
_exptl_absorpt_process_details Denzo/Scalepack
_exptl_crystal_colour colourless
_exptl_crystal_density_diffrn 1.216
_exptl_crystal_density_method 'not measured'
_exptl_crystal_description needle
_exptl_crystal_F_000 648
_exptl_crystal_size_max 0.30
_exptl_crystal_size_mid 0.08
_exptl_crystal_size_min 0.05
_refine_diff_density_max 0.183
_refine_diff_density_min -0.212
_refine_diff_density_rms 0.048
_refine_ls_abs_structure_details 'Flack H D (1983), Acta Cryst. A39, 876-881'
_refine_ls_abs_structure_Flack 5(4)
_refine_ls_extinction_method none
_refine_ls_goodness_of_fit_ref 1.068
_refine_ls_hydrogen_treatment mixed
_refine_ls_matrix_type full
_refine_ls_number_parameters 102
_refine_ls_number_reflns 1325
_refine_ls_number_restraints 1
_refine_ls_restrained_S_all 1.067
_refine_ls_R_factor_all 0.1156
_refine_ls_R_factor_gt 0.0775
_refine_ls_shift/su_max 0.000
_refine_ls_shift/su_mean 0.000
_refine_ls_structure_factor_coef Fsqd
_refine_ls_weighting_details 'calc w=1/[\s^2^(Fo^2^)+(0.0544P)^2^+2.8109P] where P=(Fo^2^+2Fc^2^)/3'
_refine_ls_weighting_scheme calc
_refine_ls_wR_factor_gt 0.1471
_refine_ls_wR_factor_ref 0.1639
_reflns_number_gt 971
_reflns_number_total 1325
_reflns_threshold_expression >2\s(I)
_cod_data_source_file c3ob27458f.txt
_cod_data_source_block nct0908
_cod_depositor_comments
;
The following automatic conversions were performed:

'_symmetry_cell_setting' value 'Orthorhombic' changed to
'orthorhombic' according to
/home/saulius/struct/CIF-dictionaries/cif_core.dic dictionary named
'cif_core.dic' version 2.4.2 from 2011-04-26.

Automatic conversion script
Id: cif_fix_values 1891 2012-01-12 08:04:46Z andrius 
;
_cod_original_sg_symbol_H-M C2221
_cod_database_code 7152878

loop_
_symmetry_equiv_pos_as_xyz
'x, y, z'
'-x, -y, z+1/2'
'x, -y, -z'
'-x, y, -z+1/2'
'x+1/2, y+1/2, z'
'-x+1/2, -y+1/2, z+1/2'
'x+1/2, -y+1/2, -z'
'-x+1/2, y+1/2, -z+1/2'

loop_
_atom_site_label
_atom_site_type_symbol
_atom_site_fract_x
_atom_site_fract_y
_atom_site_fract_z
_atom_site_U_iso_or_equiv
_atom_site_adp_type
_atom_site_occupancy
_atom_site_symmetry_multiplicity
_atom_site_calc_flag
_atom_site_refinement_flags
C1 C 0.6880(5) 0.0246(4) 0.7660(3) 0.0341(10) Uani 1 1 d .
C2 C 0.5959(6) 0.1292(4) 0.6378(3) 0.0354(11) Uani 1 1 d .
H2A H 0.6910 0.1773 0.6374 0.043 Uiso 1 1 calc R
H2B H 0.5700 0.1122 0.5772 0.043 Uiso 1 1 calc R
C3 C 0.5000 0.2459(5) 0.7500 0.0335(15) Uani 1 2 d SD
C4 C 0.6972(5) 0.1266(3) 0.8197(3) 0.0345(11) Uani 1 1 d .
H4 H 0.7755 0.1736 0.7888 0.041 Uiso 1 1 calc R
C5 C 0.7759(6) 0.1029(4) 0.9079(3) 0.0398(12) Uani 1 1 d .
H5 H 0.7253 0.0376 0.9313 0.048 Uiso 1 1 calc R
C6 C 0.9587(6) 0.0828(5) 0.8941(3) 0.0556(15) Uani 1 1 d .
H6A H 1.0107 0.1463 0.8715 0.083 Uiso 1 1 calc R
H6B H 0.9730 0.0254 0.8530 0.083 Uiso 1 1 calc R
H6C H 1.0097 0.0640 0.9491 0.083 Uiso 1 1 calc R
C7 C 0.7532(7) 0.1898(4) 0.9738(3) 0.0477(13) Uani 1 1 d .
H7A H 0.7939 0.1662 1.0299 0.072 Uiso 1 1 calc R
H7B H 0.6365 0.2071 0.9785 0.072 Uiso 1 1 calc R
H7C H 0.8145 0.2519 0.9556 0.072 Uiso 1 1 calc R
C8 C 0.6494(6) -0.0649(4) 0.6307(3) 0.0462(13) Uani 1 1 d .
H8A H 0.7589 -0.0964 0.6337 0.069 Uiso 1 1 calc R
H8B H 0.6229 -0.0488 0.5706 0.069 Uiso 1 1 calc R
H8C H 0.5684 -0.1142 0.6536 0.069 Uiso 1 1 calc R
N1 N 0.6465(4) 0.0313(3) 0.6813(2) 0.0351(9) Uani 1 1 d .
N2 N 0.5424(4) 0.1847(3) 0.8262(2) 0.0339(9) Uani 1 1 d .
O1 O 0.7201(4) -0.0607(2) 0.79889(19) 0.0420(9) Uani 1 1 d .
H3 H 0.402(3) 0.289(3) 0.764(3) 0.050 Uiso 1 1 d D

loop_
_atom_site_aniso_label
_atom_site_aniso_U_11
_atom_site_aniso_U_22
_atom_site_aniso_U_33
_atom_site_aniso_U_23
_atom_site_aniso_U_13
_atom_site_aniso_U_12
C1 0.026(2) 0.035(2) 0.041(3) 0.003(2) 0.0016(19) 0.004(2)
C2 0.035(3) 0.040(2) 0.031(2) 0.002(2) 0.0027(19) 0.004(2)
C3 0.032(4) 0.037(4) 0.032(3) 0.000 -0.004(3) 0.000
C4 0.031(2) 0.036(2) 0.036(2) 0.004(2) 0.003(2) -0.0003(19)
C5 0.042(3) 0.044(3) 0.033(2) 0.003(2) -0.007(2) -0.003(2)
C6 0.041(3) 0.075(3) 0.051(3) -0.002(3) -0.010(3) 0.014(2)
C7 0.060(3) 0.047(3) 0.037(3) -0.002(2) -0.006(2) -0.008(3)
C8 0.052(3) 0.044(3) 0.043(3) -0.010(2) 0.005(2) 0.006(2)
N1 0.042(2) 0.032(2) 0.0308(19) -0.0037(17) 0.0038(18) 0.0060(16)
N2 0.035(2) 0.0324(18) 0.0347(19) -0.0003(19) -0.0010(17) -0.0023(17)
O1 0.050(2) 0.0332(19) 0.0432(18) -0.0008(14) -0.0041(15) 0.0105(14)

loop_
_atom_type_symbol
_atom_type_description
_atom_type_scat_dispersion_real
_atom_type_scat_dispersion_imag
_atom_type_scat_source
C C 0.0033 0.0016 'International Tables Vol C Tables 4.2.6.8 and 6.1.1.4'
H H 0.0000 0.0000 'International Tables Vol C Tables 4.2.6.8 and 6.1.1.4'
N N 0.0061 0.0033 'International Tables Vol C Tables 4.2.6.8 and 6.1.1.4'
O O 0.0106 0.0060 'International Tables Vol C Tables 4.2.6.8 and 6.1.1.4'

loop_
_geom_angle_atom_site_label_1
_geom_angle_atom_site_label_2
_geom_angle_atom_site_label_3
_geom_angle
_geom_angle_site_symmetry_1
O1 C1 N1 120.6(4) .
O1 C1 C4 120.7(4) .
N1 C1 C4 118.7(4) .
N2 C2 N1 117.1(3) 4_656
N2 C3 N2 115.3(5) 4_656
N2 C4 C5 113.4(3) .
N2 C4 C1 114.9(3) .
C5 C4 C1 109.5(3) .
C7 C5 C6 109.6(4) .
C7 C5 C4 113.8(4) .
C6 C5 C4 108.3(4) .
C1 N1 C8 117.7(4) .
C1 N1 C2 124.3(3) .
C8 N1 C2 118.0(3) .
C2 N2 C3 113.1(3) 4_656
C2 N2 C4 116.7(3) 4_656
C3 N2 C4 114.8(3) .

loop_
_geom_bond_atom_site_label_1
_geom_bond_atom_site_label_2
_geom_bond_distance
_geom_bond_site_symmetry_2
C1 O1 1.232(5) .
C1 N1 1.362(5) .
C1 C4 1.549(6) .
C2 N2 1.445(5) 4_656
C2 N1 1.480(6) .
C3 N2 1.460(5) 4_656
C3 N2 1.460(5) .
C4 N2 1.468(5) .
C4 C5 1.544(6) .
C5 C7 1.521(6) .
C5 C6 1.528(7) .
C8 N1 1.460(6) .
N2 C2 1.445(5) 4_656
